data_4087891
loop_
_publ_author_name
'Ma, Mengtao'
'Zhang, Na'
'Li, Yongxin'
'Pullarkat, Sumod A.'
'Leung, Pak-Hing'

_publ_section_title
;
 Metal Effects on the Asymmetric Cycloaddition Reaction between
 3,4-Dimethyl-1-phenylphosphole and Sulfoxide
;
_journal_issue 20
_journal_name_full Organometallics
_journal_page_first 5081
_journal_paper_doi 10.1021/acs.organomet.5b00682
_journal_volume 34
_journal_year 2015
_chemical_absolute_configuration ad
_chemical_formula_moiety 'C20 H21 Cl2 O P Pt S, C H2 Cl2'
_chemical_formula_sum 'C21 H23 Cl4 O P Pt S'
_chemical_formula_weight 691.31
_space_group_IT_number 19
_space_group_name_Hall 'P 2ac 2ab'
_space_group_name_H-M_alt 'P 21 21 21'
_symmetry_cell_setting orthorhombic
_symmetry_space_group_name_H-M 'P 21 21 21'
_atom_sites_solution_hydrogens geom
_atom_sites_solution_primary direct
_atom_sites_solution_secondary difmap
_audit_creation_method SHELXL-97
_cell_angle_alpha 90.00
_cell_angle_beta 90.00
_cell_angle_gamma 90.00
_cell_formula_units_Z 4
_cell_length_a 10.2265(5)
_cell_length_b 14.4513(7)
_cell_length_c 16.0003(7)
_cell_measurement_reflns_used 7950
_cell_measurement_temperature 103(2)
_cell_measurement_theta_max 33.37
_cell_measurement_theta_min 2.44
_cell_volume 2364.62(19)
_computing_cell_refinement 'Bruker SMART'
_computing_data_collection 'Bruker SMART'
_computing_data_reduction 'Bruker SAINT'
_computing_molecular_graphics 'Bruker SHELXTL'
_computing_publication_material 'Bruker SHELXTL'
_computing_structure_refinement 'SHELXL-97 (Sheldrick, 1997)'
_computing_structure_solution 'SHELXS-97 (Sheldrick, 1990)'
_diffrn_ambient_temperature 103(2)
_diffrn_measured_fraction_theta_full 0.999
_diffrn_measured_fraction_theta_max 0.999
_diffrn_measurement_device_type 'CCD area detector'
_diffrn_measurement_method 'phi and omega scans'
_diffrn_radiation_monochromator graphite
_diffrn_radiation_source 'fine-focus sealed tube'
_diffrn_radiation_type MoK\a
_diffrn_radiation_wavelength 0.71073
_diffrn_reflns_av_R_equivalents 0.0277
_diffrn_reflns_av_sigmaI/netI 0.0383
_diffrn_reflns_limit_h_max 13
_diffrn_reflns_limit_h_min -15
_diffrn_reflns_limit_k_max 22
_diffrn_reflns_limit_k_min -22
_diffrn_reflns_limit_l_max 24
_diffrn_reflns_limit_l_min -24
_diffrn_reflns_number 38770
_diffrn_reflns_theta_full 33.38
_diffrn_reflns_theta_max 33.38
_diffrn_reflns_theta_min 1.90
_exptl_absorpt_coefficient_mu 6.554
_exptl_absorpt_correction_T_max 0.6945
_exptl_absorpt_correction_T_min 0.1791
_exptl_absorpt_correction_type multi-scan
_exptl_absorpt_process_details sadabs
_exptl_crystal_colour colourless
_exptl_crystal_density_diffrn 1.942
_exptl_crystal_density_method 'not measured'
_exptl_crystal_description needle
_exptl_crystal_F_000 1336
_exptl_crystal_size_max 0.40
_exptl_crystal_size_mid 0.10
_exptl_crystal_size_min 0.06
_refine_diff_density_max 1.209
_refine_diff_density_min -0.989
_refine_diff_density_rms 0.216
_refine_ls_abs_structure_details 'Flack H D (1983), Acta Cryst. A39, 876-881'
_refine_ls_abs_structure_Flack 0.007(4)
_refine_ls_extinction_method none
_refine_ls_goodness_of_fit_ref 1.087
_refine_ls_hydrogen_treatment constr
_refine_ls_matrix_type full
_refine_ls_number_parameters 264
_refine_ls_number_reflns 9139
_refine_ls_number_restraints 0
_refine_ls_restrained_S_all 1.087
_refine_ls_R_factor_all 0.0186
_refine_ls_R_factor_gt 0.0160
_refine_ls_shift/su_max 0.003
_refine_ls_shift/su_mean 0.000
_refine_ls_structure_factor_coef Fsqd
_refine_ls_weighting_details 'calc w=1/[\s^2^(Fo^2^)+(0.0227P)^2^+0.0000P] where P=(Fo^2^+2Fc^2^)/3'
_refine_ls_weighting_scheme calc
_refine_ls_wR_factor_gt 0.0428
_refine_ls_wR_factor_ref 0.0570
_reflns_number_gt 8605
_reflns_number_total 9139
_reflns_threshold_expression >2sigma(I)
_cod_data_source_file om5b00682_si_003.cif
_cod_data_source_block leung462
_cod_depositor_comments
;
The following automatic conversions were performed:

data item '_symmetry_cell_setting' value 'Orthorhombic' was changed
to 'orthorhombic' in accordance with the
/home/saulius/struct/COD-crude-data/automatic-downloads/DataCite-retrospective/ACS/depositions/lib/dictionaries/cif_core.dic
dictionary named 'cif_core.dic' version 2.4.2 last updated on
2011-04-26.

Automatic conversion script
Id: cif_fix_values 6909 2019-04-08 15:41:33Z antanas 
;
_cod_original_sg_symbol_H-M P2(1)2(1)2(1)
_cod_database_code 4087891

loop_
_symmetry_equiv_pos_as_xyz
'x, y, z'
'-x+1/2, -y, z+1/2'
'-x, y+1/2, -z+1/2'
'x+1/2, -y+1/2, -z'

loop_
_atom_site_label
_atom_site_type_symbol
_atom_site_fract_x
_atom_site_fract_y
_atom_site_fract_z
_atom_site_U_iso_or_equiv
_atom_site_adp_type
_atom_site_occupancy
_atom_site_symmetry_multiplicity
_atom_site_calc_flag
_atom_site_refinement_flags
Pt1 Pt 0.696185(8) 0.112266(6) 0.503107(6) 0.00924(3) Uani 1 1 d .
C1 C 0.8864(3) -0.00427(19) 0.36614(17) 0.0114(5) Uani 1 1 d .
C2 C 0.9855(3) 0.0518(2) 0.39676(19) 0.0168(5) Uani 1 1 d .
H2 H 0.9685 0.0967 0.4388 0.020 Uiso 1 1 calc R
C3 C 1.1111(3) 0.0404(2) 0.3640(2) 0.0191(6) Uani 1 1 d .
H3 H 1.1810 0.0777 0.3838 0.023 Uiso 1 1 calc R
C4 C 1.1339(3) -0.0252(2) 0.3027(2) 0.0191(6) Uani 1 1 d .
H4 H 1.2196 -0.0329 0.2809 0.023 Uiso 1 1 calc R
C5 C 1.0329(3) -0.0798(2) 0.27281(19) 0.0175(6) Uani 1 1 d .
H5 H 1.0493 -0.1239 0.2301 0.021 Uiso 1 1 calc R
C6 C 0.9081(3) -0.0702(2) 0.30502(18) 0.0139(5) Uani 1 1 d .
H6 H 0.8386 -0.1081 0.2855 0.017 Uiso 1 1 calc R
C7 C 0.6416(3) 0.05822(19) 0.31394(17) 0.0116(5) Uani 1 1 d .
H7 H 0.6509 0.0187 0.2630 0.014 Uiso 1 1 calc R
C8 C 0.6975(3) 0.15738(19) 0.29971(16) 0.0120(4) Uani 1 1 d .
H8 H 0.7940 0.1612 0.2900 0.014 Uiso 1 1 calc R
C9 C 0.6122(3) 0.2095(2) 0.23759(17) 0.0131(5) Uani 1 1 d .
C10 C 0.6668(3) 0.2412(2) 0.15591(18) 0.0179(6) Uani 1 1 d .
H10A H 0.5999 0.2759 0.1253 0.027 Uiso 1 1 calc R
H10B H 0.6937 0.1873 0.1229 0.027 Uiso 1 1 calc R
H10C H 0.7427 0.2811 0.1659 0.027 Uiso 1 1 calc R
C11 C 0.4913(3) 0.2218(2) 0.26816(18) 0.0148(5) Uani 1 1 d .
C12 C 0.3757(3) 0.2651(3) 0.2277(2) 0.0235(7) Uani 1 1 d .
H12A H 0.4006 0.2889 0.1726 0.035 Uiso 1 1 calc R
H12B H 0.3440 0.3162 0.2625 0.035 Uiso 1 1 calc R
H12C H 0.3063 0.2189 0.2214 0.035 Uiso 1 1 calc R
C13 C 0.4781(3) 0.1772(2) 0.35390(17) 0.0131(5) Uani 1 1 d .
H13 H 0.3999 0.1960 0.3873 0.016 Uiso 1 1 calc R
C14 C 0.4955(3) 0.0713(2) 0.33896(18) 0.0146(5) Uani 1 1 d .
H14A H 0.4752 0.0361 0.3905 0.018 Uiso 1 1 calc R
H14B H 0.4370 0.0497 0.2936 0.018 Uiso 1 1 calc R
C15 C 0.6686(3) 0.3279(2) 0.40590(17) 0.0128(5) Uani 1 1 d .
C16 C 0.7958(3) 0.3573(2) 0.42236(18) 0.0173(5) Uani 1 1 d .
H16 H 0.8627 0.3130 0.4319 0.021 Uiso 1 1 calc R
C17 C 0.8252(3) 0.4510(2) 0.4249(2) 0.0202(6) Uani 1 1 d .
H17 H 0.9125 0.4708 0.4346 0.024 Uiso 1 1 calc R
C18 C 0.7263(3) 0.5156(2) 0.4130(2) 0.0208(6) Uani 1 1 d .
H18 H 0.7461 0.5798 0.4152 0.025 Uiso 1 1 calc R
C19 C 0.5990(3) 0.4871(2) 0.3978(2) 0.0193(6) Uani 1 1 d .
H19 H 0.5318 0.5317 0.3903 0.023 Uiso 1 1 calc R
C20 C 0.5695(3) 0.3932(2) 0.39366(18) 0.0159(5) Uani 1 1 d .
H20 H 0.4826 0.3735 0.3826 0.019 Uiso 1 1 calc R
C21 C 0.0174(4) 0.6861(2) 0.4414(2) 0.0257(7) Uani 1 1 d .
H21A H -0.0566 0.6626 0.4752 0.031 Uiso 1 1 calc R
H21B H 0.0933 0.6450 0.4514 0.031 Uiso 1 1 calc R
Cl1 Cl 0.74985(7) 0.00552(6) 0.60904(4) 0.01577(14) Uani 1 1 d .
Cl2 Cl 0.64251(7) 0.22296(5) 0.60166(4) 0.01483(13) Uani 1 1 d .
Cl3 Cl -0.02538(8) 0.68145(6) 0.33433(5) 0.02367(16) Uani 1 1 d .
Cl4 Cl 0.05686(9) 0.79923(6) 0.47471(5) 0.02707(17) Uani 1 1 d .
O1 O 0.6688(2) -0.08493(14) 0.41915(13) 0.0152(4) Uani 1 1 d .
P1 P 0.63860(7) 0.20558(5) 0.39983(5) 0.01052(13) Uani 1 1 d .
S1 S 0.72378(6) 0.00734(5) 0.40389(4) 0.01069(13) Uani 1 1 d .

loop_
_atom_site_aniso_label
_atom_site_aniso_U_11
_atom_site_aniso_U_22
_atom_site_aniso_U_33
_atom_site_aniso_U_23
_atom_site_aniso_U_13
_atom_site_aniso_U_12
Pt1 0.00990(4) 0.00996(4) 0.00785(4) -0.00003(4) -0.00047(4) 0.00023(3)
C1 0.0125(11) 0.0105(12) 0.0113(11) 0.0009(9) -0.0007(9) 0.0032(9)
C2 0.0174(12) 0.0153(13) 0.0177(14) -0.0051(11) -0.0021(10) 0.0018(10)
C3 0.0123(12) 0.0177(15) 0.0272(16) -0.0051(12) -0.0022(11) -0.0012(10)
C4 0.0161(13) 0.0183(15) 0.0228(15) -0.0005(12) 0.0023(11) 0.0010(11)
C5 0.0186(13) 0.0174(14) 0.0164(14) -0.0039(11) 0.0029(10) 0.0008(11)
C6 0.0139(11) 0.0130(13) 0.0149(12) -0.0034(10) -0.0004(10) -0.0015(10)
C7 0.0114(11) 0.0132(12) 0.0102(11) 0.0004(10) 0.0001(9) -0.0002(9)
C8 0.0109(10) 0.0138(12) 0.0112(11) 0.0009(9) -0.0004(9) 0.0017(10)
C9 0.0147(12) 0.0145(13) 0.0100(11) 0.0010(10) -0.0007(9) 0.0015(9)
C10 0.0227(14) 0.0186(15) 0.0124(13) 0.0042(11) 0.0013(10) 0.0014(11)
C11 0.0133(12) 0.0178(14) 0.0134(13) 0.0024(11) -0.0016(9) 0.0029(10)
C12 0.0174(14) 0.0354(19) 0.0176(15) 0.0052(14) -0.0021(11) 0.0075(13)
C13 0.0090(10) 0.0187(14) 0.0117(12) 0.0011(10) -0.0007(9) 0.0005(10)
C14 0.0107(11) 0.0203(14) 0.0128(12) 0.0015(11) -0.0012(9) -0.0022(10)
C15 0.0152(12) 0.0117(12) 0.0114(11) 0.0011(10) 0.0009(9) 0.0016(9)
C16 0.0158(12) 0.0185(14) 0.0175(13) 0.0002(10) 0.0007(11) 0.0004(11)
C17 0.0184(13) 0.0184(15) 0.0238(15) 0.0005(12) 0.0017(11) -0.0031(11)
C18 0.0216(14) 0.0149(14) 0.0260(16) 0.0000(12) 0.0044(11) -0.0005(11)
C19 0.0220(14) 0.0125(14) 0.0233(15) -0.0004(12) 0.0038(12) 0.0046(11)
C20 0.0152(12) 0.0142(13) 0.0182(13) -0.0002(11) 0.0014(10) 0.0026(10)
C21 0.0322(17) 0.0236(17) 0.0214(16) 0.0038(13) -0.0004(13) -0.0054(14)
Cl1 0.0207(3) 0.0148(3) 0.0118(3) 0.0033(3) -0.0023(2) 0.0008(3)
Cl2 0.0177(3) 0.0143(3) 0.0126(3) -0.0036(3) 0.0011(2) 0.0004(2)
Cl3 0.0220(3) 0.0268(4) 0.0223(4) 0.0017(3) -0.0038(3) -0.0027(3)
Cl4 0.0356(4) 0.0252(4) 0.0204(4) -0.0027(3) 0.0034(3) -0.0010(3)
O1 0.0185(10) 0.0115(9) 0.0156(10) -0.0005(8) 0.0011(7) -0.0033(7)
P1 0.0110(3) 0.0112(3) 0.0094(3) 0.0014(3) 0.0001(2) 0.0013(2)
S1 0.0123(3) 0.0099(3) 0.0098(3) -0.0004(2) 0.0000(2) 0.0003(2)

loop_
_atom_type_symbol
_atom_type_description
_atom_type_scat_dispersion_real
_atom_type_scat_dispersion_imag
_atom_type_scat_source
C C 0.0033 0.0016 'International Tables Vol C Tables 4.2.6.8 and 6.1.1.4'
H H 0.0000 0.0000 'International Tables Vol C Tables 4.2.6.8 and 6.1.1.4'
O O 0.0106 0.0060 'International Tables Vol C Tables 4.2.6.8 and 6.1.1.4'
S S 0.1246 0.1234 'International Tables Vol C Tables 4.2.6.8 and 6.1.1.4'
Cl Cl 0.1484 0.1585 'International Tables Vol C Tables 4.2.6.8 and 6.1.1.4'
Pt Pt -1.7033 8.3905 'International Tables Vol C Tables 4.2.6.8 and 6.1.1.4'
P P 0.1023 0.0942 'International Tables Vol C Tables 4.2.6.8 and 6.1.1.4'

loop_
_geom_angle_atom_site_label_1
_geom_angle_atom_site_label_2
_geom_angle_atom_site_label_3
_geom_angle
P1 Pt1 S1 85.17(3)
P1 Pt1 Cl2 91.40(3)
S1 Pt1 Cl2 173.37(2)
P1 Pt1 Cl1 176.42(3)
S1 Pt1 Cl1 92.16(2)
Cl2 Pt1 Cl1 91.01(3)
C6 C1 C2 122.4(3)
C6 C1 S1 117.1(2)
C2 C1 S1 120.6(2)
C1 C2 C3 118.0(3)
C1 C2 H2 121.0
C3 C2 H2 121.0
C4 C3 C2 120.2(3)
C4 C3 H3 119.9
C2 C3 H3 119.9
C3 C4 C5 120.6(3)
C3 C4 H4 119.7
C5 C4 H4 119.7
C6 C5 C4 120.2(3)
C6 C5 H5 119.9
C4 C5 H5 119.9
C1 C6 C5 118.7(3)
C1 C6 H6 120.6
C5 C6 H6 120.6
C14 C7 C8 106.1(2)
C14 C7 S1 106.75(18)
C8 C7 S1 108.49(18)
C14 C7 H7 111.7
C8 C7 H7 111.7
S1 C7 H7 111.7
C9 C8 C7 109.8(2)
C9 C8 P1 101.12(18)
C7 C8 P1 95.75(17)
C9 C8 H8 115.8
C7 C8 H8 115.8
P1 C8 H8 115.8
C11 C9 C10 128.5(3)
C11 C9 C8 110.9(2)
C10 C9 C8 120.6(2)
C9 C10 H10A 109.5
C9 C10 H10B 109.5
H10A C10 H10B 109.5
C9 C10 H10C 109.5
H10A C10 H10C 109.5
H10B C10 H10C 109.5
C9 C11 C12 129.1(3)
C9 C11 C13 110.7(2)
C12 C11 C13 120.1(3)
C11 C12 H12A 109.5
C11 C12 H12B 109.5
H12A C12 H12B 109.5
C11 C12 H12C 109.5
H12A C12 H12C 109.5
H12B C12 H12C 109.5
C11 C13 C14 105.5(2)
C11 C13 P1 100.77(19)
C14 C13 P1 100.24(17)
C11 C13 H13 116.0
C14 C13 H13 116.0
P1 C13 H13 116.0
C7 C14 C13 105.5(2)
C7 C14 H14A 110.6
C13 C14 H14A 110.6
C7 C14 H14B 110.6
C13 C14 H14B 110.6
H14A C14 H14B 108.8
C16 C15 C20 119.8(3)
C16 C15 P1 118.0(2)
C20 C15 P1 122.2(2)
C17 C16 C15 120.4(3)
C17 C16 H16 119.8
C15 C16 H16 119.8
C16 C17 C18 119.6(3)
C16 C17 H17 120.2
C18 C17 H17 120.2
C19 C18 C17 120.5(3)
C19 C18 H18 119.7
C17 C18 H18 119.7
C18 C19 C20 120.0(3)
C18 C19 H19 120.0
C20 C19 H19 120.0
C19 C20 C15 119.6(3)
C19 C20 H20 120.2
C15 C20 H20 120.2
Cl4 C21 Cl3 112.54(19)
Cl4 C21 H21A 109.1
Cl3 C21 H21A 109.1
Cl4 C21 H21B 109.1
Cl3 C21 H21B 109.1
H21A C21 H21B 107.8
C15 P1 C13 113.07(13)
C15 P1 C8 111.23(13)
C13 P1 C8 82.01(12)
C15 P1 Pt1 120.92(10)
C13 P1 Pt1 113.52(10)
C8 P1 Pt1 109.32(9)
O1 S1 C1 109.21(13)
O1 S1 C7 108.76(13)
C1 S1 C7 101.61(12)
O1 S1 Pt1 117.02(9)
C1 S1 Pt1 115.32(10)
C7 S1 Pt1 103.38(9)

loop_
_geom_bond_atom_site_label_1
_geom_bond_atom_site_label_2
_geom_bond_distance
Pt1 P1 2.2127(8)
Pt1 S1 2.2134(7)
Pt1 Cl2 2.3123(7)
Pt1 Cl1 2.3566(7)
C1 C6 1.383(4)
C1 C2 1.387(4)
C1 S1 1.778(3)
C2 C3 1.397(4)
C2 H2 0.9500
C3 C4 1.384(4)
C3 H3 0.9500
C4 C5 1.385(4)
C4 H4 0.9500
C5 C6 1.383(4)
C5 H5 0.9500
C6 H6 0.9500
C7 C14 1.559(4)
C7 C8 1.560(4)
C7 S1 1.822(3)
C7 H7 1.0000
C8 C9 1.522(4)
C8 P1 1.848(3)
C8 H8 1.0000
C9 C11 1.342(4)
C9 C10 1.493(4)
C10 H10A 0.9800
C10 H10B 0.9800
C10 H10C 0.9800
C11 C12 1.486(4)
C11 C13 1.521(4)
C12 H12A 0.9800
C12 H12B 0.9800
C12 H12C 0.9800
C13 C14 1.560(4)
C13 P1 1.844(3)
C13 H13 1.0000
C14 H14A 0.9900
C14 H14B 0.9900
C15 C16 1.394(4)
C15 C20 1.397(4)
C15 P1 1.797(3)
C16 C17 1.387(4)
C16 H16 0.9500
C17 C18 1.389(4)
C17 H17 0.9500
C18 C19 1.388(4)
C18 H18 0.9500
C19 C20 1.392(4)
C19 H19 0.9500
C20 H20 0.9500
C21 Cl4 1.767(4)
C21 Cl3 1.770(3)
C21 H21A 0.9900
C21 H21B 0.9900
O1 S1 1.467(2)
